data_4028916
loop_
_publ_author_name
'Piotrkowska, Barbara'
'My\'sli\'nska, Ma\/lgorzata'
'Gdaniec, Maria'
'Herman, Aleksander'
'Po\/lo\'nski, Tadeusz'

_publ_section_title
;
 Conformational Properties, Chiroptical Spectra, and Molecular
 Self-Assembly of 2,3-Piperazinodiones and Their Dithiono Analogues
;
_journal_issue 7
_journal_name_full 'The Journal of Organic Chemistry'
_journal_page_first 2852
_journal_page_last 2861
_journal_paper_doi 10.1021/jo800037w
_journal_volume 73
_journal_year 2008
_chemical_absolute_configuration syn
_chemical_formula_moiety 'C7 H12 N2 O2'
_chemical_formula_sum 'C7 H12 N2 O2'
_chemical_formula_weight 156.19
_chemical_melting_point 480(2)
_chemical_name_systematic
; 
 (R)-1,4,5-Trimethyl-2,3-piperazynodione  
;
_space_group_IT_number 19
_symmetry_cell_setting orthorhombic
_symmetry_space_group_name_Hall 'P 2ac 2ab'
_symmetry_space_group_name_H-M 'P 21 21 21'
_atom_sites_solution_hydrogens geom
_atom_sites_solution_primary direct
_atom_sites_solution_secondary difmap
_audit_creation_method SHELXL-97
_cell_angle_alpha 90.00
_cell_angle_beta 90.00
_cell_angle_gamma 90.00
_cell_formula_units_Z 4
_cell_length_a 7.8934(2)
_cell_length_b 9.0440(2)
_cell_length_c 11.2187(3)
_cell_measurement_reflns_used 3054
_cell_measurement_temperature 120(2)
_cell_measurement_theta_max 25
_cell_measurement_theta_min 4
_cell_volume 800.88(3)
_computing_cell_refinement
;
CrysAlis CCD
;
_computing_data_collection
;
CrysAlis CCD (Oxford Diffraction, 2007)
;
_computing_data_reduction
;
CrysAlis RED (Oxford Diffraction, 2007)
;
_computing_molecular_graphics
; Stereochemical Workstation (Siemens, 1989).
Mercury, Version 1.4
(Macrae et al., 2006)
;
_computing_publication_material SHELXL-97
_computing_structure_refinement 'SHELXL-97 (Sheldrick, 1997)'
_computing_structure_solution 'SHELXS-97 (Sheldrick, 1997)'
_diffrn_ambient_temperature 120(2)
_diffrn_measured_fraction_theta_full 0.994
_diffrn_measured_fraction_theta_max 0.994
_diffrn_measurement_device_type 'Kuma KM4CCD \k geometry'
_diffrn_measurement_method '\w scans'
_diffrn_radiation_monochromator graphite
_diffrn_radiation_source 'fine-focus sealed tube'
_diffrn_radiation_type MoK\a
_diffrn_radiation_wavelength 0.71073
_diffrn_reflns_av_R_equivalents 0.0229
_diffrn_reflns_av_sigmaI/netI 0.0109
_diffrn_reflns_limit_h_max 9
_diffrn_reflns_limit_h_min -9
_diffrn_reflns_limit_k_max 11
_diffrn_reflns_limit_k_min -11
_diffrn_reflns_limit_l_max 13
_diffrn_reflns_limit_l_min -14
_diffrn_reflns_number 10437
_diffrn_reflns_theta_full 26.35
_diffrn_reflns_theta_max 26.35
_diffrn_reflns_theta_min 4.28
_diffrn_standards_decay_% 0
_diffrn_standards_number 0
_exptl_absorpt_coefficient_mu 0.096
_exptl_absorpt_correction_type none
_exptl_crystal_colour colourless
_exptl_crystal_density_diffrn 1.295
_exptl_crystal_density_method 'not measured'
_exptl_crystal_description block
_exptl_crystal_F_000 336
_exptl_crystal_size_max 0.4
_exptl_crystal_size_mid 0.3
_exptl_crystal_size_min 0.2
_refine_diff_density_max 0.259
_refine_diff_density_min -0.250
_refine_diff_density_rms 0.057
_refine_ls_extinction_method none
_refine_ls_goodness_of_fit_ref 1.043
_refine_ls_hydrogen_treatment constr
_refine_ls_matrix_type full
_refine_ls_number_parameters 103
_refine_ls_number_reflns 959
_refine_ls_number_restraints 0
_refine_ls_restrained_S_all 1.043
_refine_ls_R_factor_all 0.0338
_refine_ls_R_factor_gt 0.0304
_refine_ls_shift/su_max 0.000
_refine_ls_shift/su_mean 0.000
_refine_ls_structure_factor_coef Fsqd
_refine_ls_weighting_details 'calc w=1/[\s^2^(Fo^2^)+(0.0569P)^2^+0.0706P] where P=(Fo^2^+2Fc^2^)/3'
_refine_ls_weighting_scheme calc
_refine_ls_wR_factor_gt 0.0793
_refine_ls_wR_factor_ref 0.0828
_reflns_number_gt 881
_reflns_number_total 959
_reflns_threshold_expression I>2\s(I)
_cod_data_source_file jo800037wsup3.cif
_cod_data_source_block 3b
_cod_depositor_comments
;
The following automatic conversions were performed:

'_chemical_melting_point' value '205-209C' was changed to '480(2)' -
it was converted from degrees Celsius(C) to Kelvins(K), the average
value was taken and precision was estimated.

Automatic conversion script
Id: cif_fix_values 1891 2012-01-12 08:04:46Z andrius 
;
_cod_original_sg_symbol_Hall 'P 2ac 2ab '
_cod_database_code 4028916

loop_
_symmetry_equiv_pos_as_xyz
'x, y, z'
'-x+1/2, -y, z+1/2'
'-x, y+1/2, -z+1/2'
'x+1/2, -y+1/2, -z'

loop_
_atom_site_label
_atom_site_type_symbol
_atom_site_fract_x
_atom_site_fract_y
_atom_site_fract_z
_atom_site_U_iso_or_equiv
_atom_site_adp_type
_atom_site_occupancy
_atom_site_symmetry_multiplicity
_atom_site_calc_flag
_atom_site_refinement_flags
O1 O 0.20012(17) 0.90837(13) 0.40856(10) 0.0336(3) Uani 1 1 d .
O2 O 0.25317(17) 0.60949(12) 0.39824(9) 0.0308(3) Uani 1 1 d .
N1 N 0.29293(17) 0.90868(13) 0.59971(11) 0.0230(3) Uani 1 1 d .
C2 C 0.24785(18) 0.84333(17) 0.49784(11) 0.0222(4) Uani 1 1 d .
C3 C 0.25700(18) 0.67211(18) 0.49487(11) 0.0217(3) Uani 1 1 d .
N4 N 0.26753(18) 0.60171(13) 0.59873(11) 0.0218(3) Uani 1 1 d .
C5 C 0.2677(2) 0.67906(17) 0.71437(12) 0.0231(4) Uani 1 1 d .
H5A H 0.3310 0.6180 0.7711 0.028 Uiso 1 1 calc R
C6 C 0.3624(2) 0.82388(16) 0.70006(13) 0.0241(3) Uani 1 1 d .
H6A H 0.3527 0.8814 0.7727 0.029 Uiso 1 1 calc R
H6B H 0.4815 0.8040 0.6861 0.029 Uiso 1 1 calc R
C7 C 0.0886(2) 0.6963(2) 0.76204(14) 0.0315(4) Uani 1 1 d .
H7A H 0.0248 0.7590 0.7096 0.047 Uiso 1 1 calc R
H7B H 0.0925 0.7397 0.8401 0.047 Uiso 1 1 calc R
H7C H 0.0354 0.6010 0.7665 0.047 Uiso 1 1 calc R
C8 C 0.3053(2) 1.07008(17) 0.60327(14) 0.0294(4) Uani 1 1 d .
H8A H 0.4121 1.1004 0.5704 0.044 Uiso 1 1 calc R
H8B H 0.2973 1.1033 0.6843 0.044 Uiso 1 1 calc R
H8C H 0.2148 1.1124 0.5574 0.044 Uiso 1 1 calc R
C9 C 0.2716(2) 0.43986(17) 0.59853(14) 0.0301(4) Uani 1 1 d .
H9A H 0.1864 0.4029 0.5452 0.045 Uiso 1 1 calc R
H9B H 0.2499 0.4039 0.6776 0.045 Uiso 1 1 calc R
H9C H 0.3811 0.4066 0.5727 0.045 Uiso 1 1 calc R

loop_
_atom_site_aniso_label
_atom_site_aniso_U_11
_atom_site_aniso_U_22
_atom_site_aniso_U_33
_atom_site_aniso_U_23
_atom_site_aniso_U_13
_atom_site_aniso_U_12
O1 0.0520(8) 0.0298(6) 0.0189(6) 0.0065(5) -0.0047(6) 0.0019(6)
O2 0.0461(7) 0.0300(6) 0.0162(5) -0.0048(4) -0.0035(5) -0.0003(6)
N1 0.0320(7) 0.0196(6) 0.0174(6) 0.0003(5) -0.0012(6) 0.0008(5)
C2 0.0273(8) 0.0237(7) 0.0156(8) 0.0020(6) 0.0009(7) 0.0008(6)
C3 0.0239(8) 0.0246(8) 0.0164(7) -0.0006(6) -0.0009(7) -0.0004(7)
N4 0.0303(7) 0.0205(6) 0.0145(6) -0.0001(5) -0.0013(6) 0.0003(6)
C5 0.0321(9) 0.0250(7) 0.0123(7) 0.0006(6) -0.0017(6) 0.0029(7)
C6 0.0299(8) 0.0275(8) 0.0150(7) -0.0024(6) -0.0034(6) 0.0013(7)
C7 0.0340(10) 0.0372(9) 0.0234(8) 0.0031(7) 0.0053(7) 0.0032(8)
C8 0.0401(10) 0.0211(7) 0.0269(8) -0.0014(6) 0.0014(8) -0.0016(7)
C9 0.0442(11) 0.0214(7) 0.0247(8) 0.0003(6) -0.0038(9) -0.0005(7)

loop_
_atom_type_symbol
_atom_type_description
_atom_type_scat_dispersion_real
_atom_type_scat_dispersion_imag
_atom_type_scat_source
C C 0.0033 0.0016 'International Tables Vol C Tables 4.2.6.8 and 6.1.1.4'
H H 0.0000 0.0000 'International Tables Vol C Tables 4.2.6.8 and 6.1.1.4'
N N 0.0061 0.0033 'International Tables Vol C Tables 4.2.6.8 and 6.1.1.4'
O O 0.0106 0.0060 'International Tables Vol C Tables 4.2.6.8 and 6.1.1.4'

loop_
_geom_angle_atom_site_label_1
_geom_angle_atom_site_label_2
_geom_angle_atom_site_label_3
_geom_angle
C2 N1 C8 118.87(13)
C2 N1 C6 121.65(12)
C8 N1 C6 118.36(13)
O1 C2 N1 124.83(14)
O1 C2 C3 118.54(12)
N1 C2 C3 116.63(11)
O2 C3 N4 123.79(14)
O2 C3 C2 118.70(12)
N4 C3 C2 117.52(11)
C3 N4 C9 118.58(12)
C3 N4 C5 122.94(11)
C9 N4 C5 118.42(12)
N4 C5 C6 108.48(11)
N4 C5 C7 110.97(13)
C6 C5 C7 114.04(13)
N4 C5 H5A 107.7
C6 C5 H5A 107.7
C7 C5 H5A 107.7
N1 C6 C5 110.37(13)
N1 C6 H6A 109.6
C5 C6 H6A 109.6
N1 C6 H6B 109.6
C5 C6 H6B 109.6
H6A C6 H6B 108.1
C5 C7 H7A 109.5
C5 C7 H7B 109.5
H7A C7 H7B 109.5
C5 C7 H7C 109.5
H7A C7 H7C 109.5
H7B C7 H7C 109.5
N1 C8 H8A 109.5
N1 C8 H8B 109.5
H8A C8 H8B 109.5
N1 C8 H8C 109.5
H8A C8 H8C 109.5
H8B C8 H8C 109.5
N4 C9 H9A 109.5
N4 C9 H9B 109.5
H9A C9 H9B 109.5
N4 C9 H9C 109.5
H9A C9 H9C 109.5
H9B C9 H9C 109.5

loop_
_geom_bond_atom_site_label_1
_geom_bond_atom_site_label_2
_geom_bond_distance
O1 C2 1.2212(17)
O2 C3 1.2235(17)
N1 C2 1.3349(18)
N1 C8 1.464(2)
N1 C6 1.4683(19)
C2 C3 1.551(2)
C3 N4 1.3304(17)
N4 C9 1.4642(19)
N4 C5 1.4738(18)
C5 C6 1.517(2)
C5 C7 1.519(2)
C5 H5A 0.9800
C6 H6A 0.9700
C6 H6B 0.9700
C7 H7A 0.9600
C7 H7B 0.9600
C7 H7C 0.9600
C8 H8A 0.9600
C8 H8B 0.9600
C8 H8C 0.9600
C9 H9A 0.9600
C9 H9B 0.9600
C9 H9C 0.9600

loop_
_geom_hbond_atom_site_label_D
_geom_hbond_atom_site_label_H
_geom_hbond_atom_site_label_A
_geom_hbond_distance_DH
_geom_hbond_distance_HA
_geom_hbond_distance_DA
_geom_hbond_angle_DHA
_geom_hbond_site_symmetry_A
C5 H5A O2 0.98 2.59 3.3305(18) 132 2_565
C9 H9B O2 0.96 2.48 3.398(2) 160 2_565
C6 H6A O1 0.97 2.47 3.4027(18) 161 2_575
C8 H8B O1 0.96 2.52 3.431(2) 159 2_575
C6 H6B O2 0.97 2.47 3.331(2) 148 4_566

loop_
_geom_torsion_atom_site_label_1
_geom_torsion_atom_site_label_2
_geom_torsion_atom_site_label_3
_geom_torsion_atom_site_label_4
_geom_torsion
C8 N1 C2 O1 -7.2(2)
C6 N1 C2 O1 -174.86(15)
C8 N1 C2 C3 173.09(13)
C6 N1 C2 C3 5.4(2)
O1 C2 C3 O2 16.0(2)
N1 C2 C3 O2 -164.30(14)
O1 C2 C3 N4 -163.61(14)
N1 C2 C3 N4 16.1(2)
O2 C3 N4 C9 -1.2(2)
C2 C3 N4 C9 178.33(13)
O2 C3 N4 C5 -178.41(16)
C2 C3 N4 C5 1.1(2)
C3 N4 C5 C6 -35.5(2)
C9 N4 C5 C6 147.25(14)
C3 N4 C5 C7 90.48(18)
C9 N4 C5 C7 -86.72(17)
C2 N1 C6 C5 -40.6(2)
C8 N1 C6 C5 151.66(14)
N4 C5 C6 N1 52.79(17)
C7 C5 C6 N1 -71.43(15)
